data_4106701
loop_
_publ_author_name
'Jun Wang'
'Chunlong Ma'
'Yibing Wu'
'Robert A. Lamb'
'Lawrence H. Pinto'
'William F. DeGrado'

_publ_section_title
;
 Exploring Organosilane Amines as Potent Inhibitors and Structural Probes
 of Influenza A Virus M2 Proton Channel
;
_journal_name_full 'Journal of the American Chemical Society'
_journal_page_first 13844
_journal_page_last 13847
_journal_paper_doi 10.1021/ja2050666
_journal_volume 133
_journal_year 2011
_chemical_formula_sum 'C7 H18 Cl N Si'
_chemical_formula_weight 179.76
_space_group_IT_number 14
_symmetry_cell_setting monoclinic
_symmetry_Int_Tables_number 14
_symmetry_space_group_name_Hall '-P 2yn'
_symmetry_space_group_name_H-M 'P 1 21/n 1'
_atom_sites_solution_hydrogens geom
_atom_sites_solution_primary direct
_audit_creation_method SHELXL-97
_cell_angle_alpha 90.00
_cell_angle_beta 109.534(2)
_cell_angle_gamma 90.00
_cell_formula_units_Z 4
_cell_length_a 6.1466(3)
_cell_length_b 29.0217(17)
_cell_length_c 6.3483(3)
_cell_measurement_temperature 143(1)
_cell_volume 1067.26(10)
_computing_data_collection 'Bruker APEX2'
_computing_data_reduction 'Bruker SAINT'
_computing_structure_refinement 'SHELXL-97 (Sheldrick, 2008)'
_computing_structure_solution 'SHELXS-97 (Sheldrick, 2008)'
_diffrn_ambient_temperature 143(1)
_diffrn_measured_fraction_theta_full 0.989
_diffrn_measured_fraction_theta_max 0.989
_diffrn_measurement_device 'CCD Area Detector'
_diffrn_measurement_device_type 'Bruker APEXII'
_diffrn_measurement_method 'phi and omega scans'
_diffrn_radiation_monochromator graphite
_diffrn_radiation_source 'sealed tube'
_diffrn_radiation_type MoK\a
_diffrn_radiation_wavelength 0.71073
_diffrn_reflns_av_R_equivalents 0.0365
_diffrn_reflns_av_sigmaI/netI 0.0224
_diffrn_reflns_limit_h_max 7
_diffrn_reflns_limit_h_min -8
_diffrn_reflns_limit_k_max 37
_diffrn_reflns_limit_k_min -37
_diffrn_reflns_limit_l_max 8
_diffrn_reflns_limit_l_min -8
_diffrn_reflns_number 21315
_diffrn_reflns_theta_full 27.64
_diffrn_reflns_theta_max 27.64
_diffrn_reflns_theta_min 2.81
_exptl_absorpt_coefficient_mu 0.412
_exptl_absorpt_correction_T_max 0.7456
_exptl_absorpt_correction_T_min 0.6485
_exptl_absorpt_correction_type multi-scan
_exptl_absorpt_process_details '(SADABS; Sheldrick, 2007)'
_exptl_crystal_colour colorless
_exptl_crystal_density_diffrn 1.119
_exptl_crystal_description plate
_exptl_crystal_F_000 392
_exptl_crystal_size_max 0.40
_exptl_crystal_size_mid 0.15
_exptl_crystal_size_min 0.02
_refine_diff_density_max 0.544
_refine_diff_density_min -0.820
_refine_diff_density_rms 0.082
_refine_ls_extinction_method none
_refine_ls_goodness_of_fit_ref 1.268
_refine_ls_hydrogen_treatment constr
_refine_ls_matrix_type full
_refine_ls_number_parameters 94
_refine_ls_number_reflns 2460
_refine_ls_number_restraints 0
_refine_ls_restrained_S_all 1.268
_refine_ls_R_factor_all 0.0710
_refine_ls_R_factor_gt 0.0674
_refine_ls_shift/su_max 0.000
_refine_ls_shift/su_mean 0.000
_refine_ls_structure_factor_coef Fsqd
_refine_ls_weighting_details 'calc w=1/[\s^2^(Fo^2^)+(0.0229P)^2^+3.1785P] where P=(Fo^2^+2Fc^2^)/3'
_refine_ls_weighting_scheme calc
_refine_ls_wR_factor_gt 0.1513
_refine_ls_wR_factor_ref 0.1526
_reflns_number_gt 2294
_reflns_number_total 2460
_reflns_threshold_expression >2sigma(I)
_cod_data_source_file ja2050666_si_002_2.cif
_cod_data_source_block compound13
_cod_original_sg_symbol_H-M 'P 21/n '
_cod_database_code 4106701

loop_
_symmetry_equiv_pos_as_xyz
'x, y, z'
'-x+1/2, y+1/2, -z+1/2'
'-x, -y, -z'
'x-1/2, -y-1/2, z-1/2'

loop_
_atom_site_label
_atom_site_type_symbol
_atom_site_fract_x
_atom_site_fract_y
_atom_site_fract_z
_atom_site_U_iso_or_equiv
_atom_site_adp_type
_atom_site_occupancy
_atom_site_symmetry_multiplicity
_atom_site_calc_flag
_atom_site_refinement_flags
N1 N 0.4033(5) 0.20172(10) 0.3456(5) 0.0243(6) Uani 1 1 d .
H1A H 0.4250 0.2324 0.3590 0.032 Uiso 1 1 calc R
H1B H 0.2818 0.1968 0.2208 0.032 Uiso 1 1 calc R
C2 C 0.6120(6) 0.18097(12) 0.3104(6) 0.0249(7) Uani 1 1 d .
H2A H 0.7249 0.1735 0.4544 0.033 Uiso 1 1 calc R
H2B H 0.6807 0.2035 0.2388 0.033 Uiso 1 1 calc R
C3 C 0.5548(6) 0.13757(12) 0.1671(6) 0.0263(7) Uani 1 1 d .
H3A H 0.6827 0.1315 0.1139 0.035 Uiso 1 1 calc R
H3B H 0.4209 0.1441 0.0371 0.035 Uiso 1 1 calc R
C5 C 0.4134(7) 0.09836(13) 0.5500(6) 0.0298(8) Uani 1 1 d .
H5A H 0.3520 0.0710 0.5975 0.040 Uiso 1 1 calc R
H5B H 0.5526 0.1070 0.6702 0.040 Uiso 1 1 calc R
C6 C 0.2367(6) 0.13732(13) 0.5177(6) 0.0281(7) Uani 1 1 d .
H6A H 0.1214 0.1343 0.3704 0.037 Uiso 1 1 calc R
H6B H 0.1588 0.1336 0.6267 0.037 Uiso 1 1 calc R
C7 C 0.3376(6) 0.18557(12) 0.5404(6) 0.0278(7) Uani 1 1 d .
H7A H 0.2259 0.2070 0.5623 0.037 Uiso 1 1 calc R
H7B H 0.4737 0.1866 0.6734 0.037 Uiso 1 1 calc R
C8 C 0.2506(9) 0.05296(18) 0.0879(8) 0.0537(13) Uani 1 1 d .
H8A H 0.2132 0.0255 0.1526 0.081 Uiso 1 1 calc R
H8B H 0.2948 0.0450 -0.0389 0.081 Uiso 1 1 calc R
H8C H 0.1182 0.0729 0.0410 0.081 Uiso 1 1 calc R
C9 C 0.7554(9) 0.04560(15) 0.3923(9) 0.0529(13) Uani 1 1 d .
H9A H 0.7171 0.0169 0.4466 0.079 Uiso 1 1 calc R
H9B H 0.8752 0.0607 0.5096 0.079 Uiso 1 1 calc R
H9C H 0.8081 0.0398 0.2684 0.079 Uiso 1 1 calc R
Cl1 Cl -0.03544(15) 0.19298(3) -0.08300(14) 0.0260(2) Uani 1 1 d .
Si4 Si 0.49441(18) 0.08326(3) 0.29951(17) 0.0276(2) Uani 1 1 d .

loop_
_atom_site_aniso_label
_atom_site_aniso_U_11
_atom_site_aniso_U_22
_atom_site_aniso_U_33
_atom_site_aniso_U_23
_atom_site_aniso_U_13
_atom_site_aniso_U_12
N1 0.0223(14) 0.0274(14) 0.0212(13) -0.0016(11) 0.0044(11) -0.0017(11)
C2 0.0172(16) 0.0348(18) 0.0221(16) 0.0006(13) 0.0059(13) -0.0025(13)
C3 0.0257(17) 0.0339(18) 0.0212(16) -0.0007(14) 0.0105(13) -0.0001(14)
C5 0.035(2) 0.0316(18) 0.0270(18) 0.0040(14) 0.0166(16) 0.0023(15)
C6 0.0248(18) 0.039(2) 0.0241(17) -0.0014(14) 0.0133(14) -0.0017(14)
C7 0.0256(18) 0.0358(19) 0.0252(17) -0.0045(14) 0.0128(14) -0.0010(14)
C8 0.062(3) 0.067(3) 0.039(2) -0.020(2) 0.027(2) -0.033(3)
C9 0.063(3) 0.035(2) 0.078(4) 0.010(2) 0.046(3) 0.012(2)
Cl1 0.0229(4) 0.0306(4) 0.0215(4) 0.0008(3) 0.0036(3) 0.0003(3)
Si4 0.0301(5) 0.0301(5) 0.0281(5) -0.0051(4) 0.0169(4) -0.0043(4)

loop_
_atom_type_symbol
_atom_type_description
_atom_type_scat_dispersion_real
_atom_type_scat_dispersion_imag
_atom_type_scat_source
C C 0.0033 0.0016 'International Tables Vol C Tables 4.2.6.8 and 6.1.1.4'
H H 0.0000 0.0000 'International Tables Vol C Tables 4.2.6.8 and 6.1.1.4'
N N 0.0061 0.0033 'International Tables Vol C Tables 4.2.6.8 and 6.1.1.4'
Cl Cl 0.1484 0.1585 'International Tables Vol C Tables 4.2.6.8 and 6.1.1.4'
Si Si 0.0817 0.0704 'International Tables Vol C Tables 4.2.6.8 and 6.1.1.4'

loop_
_geom_angle_atom_site_label_1
_geom_angle_atom_site_label_2
_geom_angle_atom_site_label_3
_geom_angle
C7 N1 C2 118.5(3)
C7 N1 H1A 107.7
C2 N1 H1A 107.7
C7 N1 H1B 107.7
C2 N1 H1B 107.7
H1A N1 H1B 107.1
N1 C2 C3 112.5(3)
N1 C2 H2A 109.1
C3 C2 H2A 109.1
N1 C2 H2B 109.1
C3 C2 H2B 109.1
H2A C2 H2B 107.8
C2 C3 Si4 117.8(2)
C2 C3 H3A 107.9
Si4 C3 H3A 107.9
C2 C3 H3B 107.9
Si4 C3 H3B 107.9
H3A C3 H3B 107.2
C6 C5 Si4 115.9(2)
C6 C5 H5A 108.3
Si4 C5 H5A 108.3
C6 C5 H5B 108.3
Si4 C5 H5B 108.3
H5A C5 H5B 107.4
C7 C6 C5 114.7(3)
C7 C6 H6A 108.6
C5 C6 H6A 108.6
C7 C6 H6B 108.6
C5 C6 H6B 108.6
H6A C6 H6B 107.6
N1 C7 C6 115.1(3)
N1 C7 H7A 108.5
C6 C7 H7A 108.5
N1 C7 H7B 108.5
C6 C7 H7B 108.5
H7A C7 H7B 107.5
Si4 C8 H8A 109.5
Si4 C8 H8B 109.5
H8A C8 H8B 109.5
Si4 C8 H8C 109.5
H8A C8 H8C 109.5
H8B C8 H8C 109.5
Si4 C9 H9A 109.5
Si4 C9 H9B 109.5
H9A C9 H9B 109.5
Si4 C9 H9C 109.5
H9A C9 H9C 109.5
H9B C9 H9C 109.5
C8 Si4 C9 110.5(3)
C8 Si4 C5 110.16(19)
C9 Si4 C5 108.3(2)
C8 Si4 C3 107.7(2)
C9 Si4 C3 110.77(19)
C5 Si4 C3 109.38(16)

loop_
_geom_bond_atom_site_label_1
_geom_bond_atom_site_label_2
_geom_bond_distance
N1 C7 1.498(4)
N1 C2 1.500(4)
N1 H1A 0.9000
N1 H1B 0.9000
C2 C3 1.524(5)
C2 H2A 0.9700
C2 H2B 0.9700
C3 Si4 1.881(4)
C3 H3A 0.9700
C3 H3B 0.9700
C5 C6 1.533(5)
C5 Si4 1.870(4)
C5 H5A 0.9700
C5 H5B 0.9700
C6 C7 1.519(5)
C6 H6A 0.9700
C6 H6B 0.9700
C7 H7A 0.9700
C7 H7B 0.9700
C8 Si4 1.865(5)
C8 H8A 0.9600
C8 H8B 0.9600
C8 H8C 0.9600
C9 Si4 1.866(5)
C9 H9A 0.9600
C9 H9B 0.9600
C9 H9C 0.9600

loop_
_geom_hbond_atom_site_label_D
_geom_hbond_atom_site_label_H
_geom_hbond_atom_site_label_A
_geom_hbond_distance_DH
_geom_hbond_distance_HA
_geom_hbond_distance_DA
_geom_hbond_angle_DHA
_geom_hbond_site_symmetry_A
N1 H1A Cl1 0.90 2.20 3.094(3) 174.7 4_666
N1 H1B Cl1 0.90 2.24 3.135(3) 173.1 .
